data_9005069
loop_
_publ_author_name
'Comodi, P.'
'Mellini, M.'
'Ungaretti, L.'
'Zanazzi, P. F.'

_publ_section_title
;
 Compressibility and high pressure structure refinement
 of tremolite, pargasite and glaucophane
 Sample: pressure at 35 kbar
;
_journal_name_full 'European Journal of Mineralogy'
_journal_page_first 485
_journal_page_last 499
_journal_paper_doi 10.1127/ejm/3/3/0485
_journal_volume 3
_journal_year 1991
_chemical_formula_sum 'Ca2 Fe0.05 H2 Mg4.95 O24 Si8'
_chemical_name_mineral Tremolite
_space_group_IT_number 12
_symmetry_space_group_name_Hall '-C 2y'
_symmetry_space_group_name_H-M 'C 1 2/m 1'
_cell_angle_alpha 90
_cell_angle_beta 105.1
_cell_angle_gamma 90
_cell_formula_units_Z 2
_cell_length_a 9.640
_cell_length_b 17.890
_cell_length_c 5.228
_cell_volume 870.488
_database_code_amcsd 0006414
_exptl_crystal_density_diffrn 3.105
_cod_original_formula_sum '(Mg4.95 Fe.05) Ca2 Si8 O24 H2'
_cod_database_code 9005069

loop_
_space_group_symop_operation_xyz
x,y,z
1/2+x,1/2+y,z
x,-y,z
1/2+x,1/2-y,z
-x,y,-z
1/2-x,1/2+y,-z
-x,-y,-z
1/2-x,1/2-y,-z

loop_
_atom_site_label
_atom_site_fract_x
_atom_site_fract_y
_atom_site_fract_z
_atom_site_occupancy
_atom_site_U_iso_or_equiv
_atom_site_type_symbol
_atom_site_attached_hydrogens
MgM1 0.00000 0.08700 0.50000 0.99000 0.00590 Mg 0
FeM1 0.00000 0.08700 0.50000 0.01000 0.00590 Fe 0
MgM2 0.00000 0.17470 0.00000 0.99000 0.01000 Mg 0
FeM2 0.00000 0.17470 0.00000 0.01000 0.01000 Fe 0
MgM3 0.00000 0.00000 0.00000 0.99000 0.00640 Mg 0
FeM3 0.00000 0.00000 0.00000 0.01000 0.00640 Fe 0
CaM4 0.00000 0.27680 0.50000 1.00000 0.00440 Ca 0
SiT1 0.28580 0.08400 0.30050 1.00000 0.00330 Si 0
SiT2 0.28900 0.17160 0.80650 1.00000 0.00540 Si 0
O1 0.11450 0.08510 0.21700 1.00000 0.00360 O 0
O2 0.11630 0.17000 0.72690 1.00000 0.00420 O 0
O-H3 0.11100 0.00000 0.71520 1.00000 0.00470 O 1
O4 0.36430 0.25030 0.78970 1.00000 0.00540 O 0
O5 0.35060 0.13670 0.10580 1.00000 0.00620 O 0
O6 0.34720 0.11720 0.59470 1.00000 0.00500 O 0
O7 0.34600 0.00000 0.29090 1.00000 0.00590 O 0

loop_
_cod_changelog_entry_id
_cod_changelog_entry_author
_cod_changelog_entry_date
_cod_changelog_entry_text
1
;cod-tools version 3.8.0
Id: cif_guess_AMCSD_atom_types 9574 2023-05-10 09:00:05Z saulius
;
2023-05-10T18:49:49+03:00
;Derived atom types and hydrogen counts
from atom names that follow the AMCSD naming convention
(Wat == water, O-H == hydroxyl).
;

loop_
_cod_related_entry_id
_cod_related_entry_database
_cod_related_entry_code
1 AMCSD 0006414
